data_4348914
loop_
_publ_author_name
'Dong, Yanping'
'Yan, Pengfei'
'Zou, Xiaoyan'
'Li, Guangming'

_publ_section_title
;
 Azacyclo-auxiliary ligand-tuned SMMs of dibenzoylmethane Dy(iii)
 complexes
;
_journal_issue 9
_journal_name_full 'Inorganic Chemistry Frontiers'
_journal_page_first 827
_journal_paper_doi 10.1039/C5QI00079C
_journal_volume 2
_journal_year 2015
_chemical_formula_moiety '2(C59 H41 Dy N4 O6), C7 H8'
_chemical_formula_sum 'C125 H90 Dy2 N8 O12'
_chemical_formula_weight 2221.06
_space_group_IT_number 14
_space_group_name_Hall '-P 2ybc'
_space_group_name_H-M_alt 'P 1 21/c 1'
_symmetry_cell_setting monoclinic
_symmetry_space_group_name_Hall '-P 2ybc'
_symmetry_space_group_name_H-M 'P 1 21/c 1'
_atom_sites_solution_hydrogens geom
_atom_sites_solution_primary direct
_atom_sites_solution_secondary difmap
_audit_creation_method SHELXL-97
_audit_update_record
;
2015-04-29 deposited with the CCDC.
2015-06-24 downloaded from the CCDC.
;
_cell_angle_alpha 90.00
_cell_angle_beta 120.839(14)
_cell_angle_gamma 90.00
_cell_formula_units_Z 4
_cell_length_a 25.036(5)
_cell_length_b 19.728(5)
_cell_length_c 25.887(4)
_cell_measurement_temperature 293(2)
_cell_volume 10978(4)
_computing_cell_refinement 'Bruker FRAMBO'
_computing_data_collection 'Bruker FRAMBO'
_computing_data_reduction 'Bruker SHELXTL'
_computing_molecular_graphics 'Bruker SHELXTL'
_computing_publication_material 'Bruker SHELXTL'
_computing_structure_refinement 'SHELXL-97 (Sheldrick, 1997)'
_computing_structure_solution 'Bruker SHELXTL'
_diffrn_ambient_temperature 293(2)
_diffrn_measured_fraction_theta_full 0.998
_diffrn_measured_fraction_theta_max 0.998
_diffrn_measurement_device_type 'multiwire proportional'
_diffrn_measurement_method 'phi and omega scans'
_diffrn_radiation_monochromator graphite
_diffrn_radiation_source 'fine-focus sealed tube'
_diffrn_radiation_type MoK\a
_diffrn_radiation_wavelength 0.71069
_diffrn_reflns_av_R_equivalents 0.0268
_diffrn_reflns_av_sigmaI/netI 0.0382
_diffrn_reflns_limit_h_max 29
_diffrn_reflns_limit_h_min -20
_diffrn_reflns_limit_k_max 23
_diffrn_reflns_limit_k_min -23
_diffrn_reflns_limit_l_max 24
_diffrn_reflns_limit_l_min -30
_diffrn_reflns_number 43248
_diffrn_reflns_theta_full 25.00
_diffrn_reflns_theta_max 25.00
_diffrn_reflns_theta_min 3.15
_exptl_absorpt_coefficient_mu 1.415
_exptl_absorpt_correction_T_max 0.832
_exptl_absorpt_correction_T_min 0.707
_exptl_absorpt_correction_type multi-scan
_exptl_absorpt_process_details sadabs(Sheldrick,1996)
_exptl_crystal_colour colourless
_exptl_crystal_density_diffrn 1.344
_exptl_crystal_density_method 'not measured'
_exptl_crystal_description block
_exptl_crystal_F_000 4496
_exptl_crystal_size_max 0.3
_exptl_crystal_size_mid 0.21
_exptl_crystal_size_min 0.13
_refine_diff_density_max 1.124
_refine_diff_density_min -0.488
_refine_diff_density_rms 0.095
_refine_ls_extinction_method none
_refine_ls_goodness_of_fit_ref 1.113
_refine_ls_hydrogen_treatment mixed
_refine_ls_matrix_type full
_refine_ls_number_parameters 1357
_refine_ls_number_reflns 19334
_refine_ls_number_restraints 27
_refine_ls_restrained_S_all 1.116
_refine_ls_R_factor_all 0.0651
_refine_ls_R_factor_gt 0.0420
_refine_ls_shift/su_max 0.007
_refine_ls_shift/su_mean 0.000
_refine_ls_structure_factor_coef Fsqd
_refine_ls_weighting_details 'calc w=1/[\s^2^(Fo^2^)+(0.0686P)^2^+15.8414P] where P=(Fo^2^+2Fc^2^)/3'
_refine_ls_weighting_scheme calc
_refine_ls_wR_factor_gt 0.1219
_refine_ls_wR_factor_ref 0.1438
_reflns_number_gt 14599
_reflns_number_total 19334
_reflns_threshold_expression >2sigma(I)
_cod_data_source_file c5qi00079c2.cif
_cod_data_source_block 3
_cod_original_sg_symbol_H-M 'P 21/c'
_cod_database_code 4348914

loop_
_symmetry_equiv_pos_as_xyz
'x, y, z'
'-x, y+1/2, -z+1/2'
'-x, -y, -z'
'x, -y-1/2, z-1/2'

loop_
_atom_site_label
_atom_site_type_symbol
_atom_site_fract_x
_atom_site_fract_y
_atom_site_fract_z
_atom_site_U_iso_or_equiv
_atom_site_adp_type
_atom_site_occupancy
_atom_site_symmetry_multiplicity
_atom_site_calc_flag
_atom_site_refinement_flags
C1 C -0.3076(3) -0.3240(3) -0.4099(3) 0.0535(14) Uani 1 1 d .
C2 C -0.3062(3) -0.3613(4) -0.3644(3) 0.080(2) Uani 1 1 d .
H2 H -0.3432 -0.3743 -0.3671 0.096 Uiso 1 1 calc R
C1W C -0.7375(4) 0.0598(6) -0.7391(5) 0.068(4) Uani 0.50 1 d PGD
H1W H -0.7444 0.0329 -0.7136 0.081 Uiso 0.50 1 calc PR
C2W C -0.7374(4) 0.0307(4) -0.7880(6) 0.096(6) Uani 0.50 1 d PGD
H2W H -0.7443 -0.0156 -0.7951 0.115 Uiso 0.50 1 calc PR
C3W C -0.7270(4) 0.0708(7) -0.8261(4) 0.077(4) Uani 0.50 1 d PGD
H3W H -0.7270 0.0514 -0.8588 0.093 Uiso 0.50 1 calc PR
C4W C -0.7167(4) 0.1400(7) -0.8154(5) 0.112(7) Uani 0.50 1 d PGD
H4W H -0.7098 0.1668 -0.8409 0.134 Uiso 0.50 1 calc PR
C5W C -0.7168(4) 0.1690(4) -0.7665(6) 0.081(5) Uani 0.50 1 d PGD
H5W H -0.7099 0.2153 -0.7593 0.098 Uiso 0.50 1 calc PR
C6W C -0.7272(4) 0.1289(6) -0.7284(4) 0.100(6) Uani 0.50 1 d PGD
C3 C -0.2505(4) -0.3794(5) -0.3150(4) 0.103(3) Uani 1 1 d .
H3 H -0.2501 -0.4036 -0.2840 0.124 Uiso 1 1 calc R
C4 C -0.1956(4) -0.3622(5) -0.3110(4) 0.101(3) Uani 1 1 d .
H4 H -0.1578 -0.3746 -0.2775 0.122 Uiso 1 1 calc R
C5 C -0.1971(4) -0.3265(5) -0.3569(4) 0.100(3) Uani 1 1 d .
H5 H -0.1601 -0.3163 -0.3555 0.120 Uiso 1 1 calc R
C6 C -0.2522(3) -0.3058(4) -0.4046(3) 0.077(2) Uani 1 1 d .
H6 H -0.2523 -0.2790 -0.4342 0.092 Uiso 1 1 calc R
C7 C -0.3667(3) -0.3028(3) -0.4646(2) 0.0458(12) Uani 1 1 d .
C8 C -0.4220(3) -0.3373(3) -0.4829(3) 0.0507(14) Uani 1 1 d .
H8 H -0.4208 -0.3741 -0.4599 0.061 Uiso 1 1 calc R
C9 C -0.5357(2) -0.3613(2) -0.5489(2) 0.0429(12) Uani 1 1 d .
C8W C 0.0543(6) -0.7141(6) -0.3509(4) 0.125(8) Uani 0.50 1 d PGD
C9W C -0.0044(5) -0.6905(9) -0.3665(4) 0.093(6) Uani 0.50 1 d PGD
H9W H -0.0358 -0.7210 -0.3735 0.111 Uiso 0.50 1 calc PR
C10W C -0.0163(5) -0.6212(9) -0.3717(4) 0.122(9) Uani 0.50 1 d PGD
H10W H -0.0556 -0.6054 -0.3821 0.147 Uiso 0.50 1 calc PR
C11W C 0.0305(8) -0.5756(7) -0.3612(5) 0.123(8) Uani 0.50 1 d PGD
H11W H 0.0226 -0.5293 -0.3647 0.148 Uiso 0.50 1 calc PR
C12W C 0.0892(6) -0.5993(8) -0.3456(4) 0.138(10) Uani 0.50 1 d PGD
H12W H 0.1205 -0.5687 -0.3387 0.165 Uiso 0.50 1 calc PR
C13W C 0.1011(4) -0.6685(8) -0.3405(4) 0.095(6) Uani 0.50 1 d PGD
H13W H 0.1404 -0.6843 -0.3301 0.114 Uiso 0.50 1 calc PR
C10 C -0.5359(3) -0.4154(3) -0.5145(3) 0.0524(14) Uani 1 1 d .
H10 H -0.4998 -0.4257 -0.4784 0.063 Uiso 1 1 calc R
C11 C -0.5884(3) -0.4541(3) -0.5328(3) 0.0642(17) Uani 1 1 d .
H11 H -0.5873 -0.4902 -0.5092 0.077 Uiso 1 1 calc R
C12 C -0.6419(3) -0.4394(4) -0.5854(3) 0.0699(19) Uani 1 1 d .
H12 H -0.6772 -0.4660 -0.5980 0.084 Uiso 1 1 calc R
C13 C -0.6438(3) -0.3854(4) -0.6197(3) 0.0713(19) Uani 1 1 d .
H13 H -0.6808 -0.3745 -0.6547 0.086 Uiso 1 1 calc R
C14 C -0.5907(3) -0.3472(3) -0.6020(3) 0.0574(15) Uani 1 1 d .
H14 H -0.5920 -0.3116 -0.6262 0.069 Uiso 1 1 calc R
C15 C -0.4794(2) -0.3203(3) -0.5335(2) 0.0428(12) Uani 1 1 d .
C14W C 0.0624(11) -0.7822(8) -0.3448(9) 0.136(9) Uani 0.50 1 d PD
H14A H 0.1043 -0.7932 -0.3339 0.204 Uiso 0.50 1 calc PR
H14B H 0.0338 -0.8039 -0.3822 0.204 Uiso 0.50 1 calc PR
H14C H 0.0549 -0.7978 -0.3140 0.204 Uiso 0.50 1 calc PR
C16 C -0.6137(3) -0.2598(3) -0.7943(2) 0.0524(14) Uani 1 1 d .
H16 H -0.5881 -0.2232 -0.7892 0.063 Uiso 1 1 calc R
C15W C -0.7233(13) 0.1695(12) -0.6815(9) 0.179(12) Uani 0.50 1 d PD
H15A H -0.7305 0.1418 -0.6551 0.269 Uiso 0.50 1 calc PR
H15B H -0.7541 0.2046 -0.6983 0.269 Uiso 0.50 1 calc PR
H15C H -0.6827 0.1895 -0.6592 0.269 Uiso 0.50 1 calc PR
C17 C -0.6743(3) -0.2604(4) -0.8416(3) 0.0636(17) Uani 1 1 d .
H17 H -0.6892 -0.2246 -0.8688 0.076 Uiso 1 1 calc R
C18 C -0.7132(3) -0.3142(4) -0.8488(3) 0.0695(19) Uani 1 1 d .
H18 H -0.7542 -0.3146 -0.8806 0.083 Uiso 1 1 calc R
C19 C -0.6908(3) -0.3663(4) -0.8088(3) 0.0698(18) Uani 1 1 d .
H19 H -0.7169 -0.4021 -0.8129 0.084 Uiso 1 1 calc R
C20 C -0.6292(3) -0.3668(3) -0.7617(3) 0.0611(16) Uani 1 1 d .
H20 H -0.6141 -0.4034 -0.7353 0.073 Uiso 1 1 calc R
C21 C -0.5908(3) -0.3136(3) -0.7542(2) 0.0451(12) Uani 1 1 d .
C22 C -0.5247(3) -0.3118(3) -0.7031(2) 0.0464(13) Uani 1 1 d .
C23 C -0.4919(3) -0.3730(3) -0.6813(3) 0.0542(14) Uani 1 1 d .
H23 H -0.5131 -0.4134 -0.6974 0.065 Uiso 1 1 calc R
C24 C -0.4297(3) -0.3763(3) -0.6374(3) 0.0526(14) Uani 1 1 d .
C25 C -0.3962(3) -0.4425(3) -0.6244(3) 0.0598(16) Uani 1 1 d .
C26 C -0.3461(4) -0.4536(4) -0.5674(4) 0.079(2) Uani 1 1 d .
H26 H -0.3348 -0.4205 -0.5380 0.095 Uiso 1 1 calc R
C27 C -0.3120(4) -0.5138(5) -0.5533(5) 0.101(3) Uani 1 1 d .
H27 H -0.2785 -0.5209 -0.5146 0.121 Uiso 1 1 calc R
C28 C -0.3279(5) -0.5613(4) -0.5961(6) 0.115(3) Uani 1 1 d .
H28 H -0.3052 -0.6014 -0.5866 0.138 Uiso 1 1 calc R
C29 C -0.3772(5) -0.5516(4) -0.6539(5) 0.102(3) Uani 1 1 d .
H29 H -0.3873 -0.5844 -0.6833 0.122 Uiso 1 1 calc R
C30 C -0.4117(4) -0.4922(3) -0.6678(4) 0.076(2) Uani 1 1 d .
H30 H -0.4454 -0.4856 -0.7065 0.092 Uiso 1 1 calc R
C31 C -0.4509(3) -0.1098(3) -0.7814(3) 0.0671(17) Uani 1 1 d .
H31 H -0.4798 -0.1352 -0.7772 0.080 Uiso 1 1 calc R
C32 C -0.4702(4) -0.0731(4) -0.8335(3) 0.077(2) Uani 1 1 d .
H32 H -0.5116 -0.0741 -0.8644 0.093 Uiso 1 1 calc R
C33 C -0.4272(4) -0.0350(3) -0.8389(3) 0.0695(19) Uani 1 1 d .
H33 H -0.4398 -0.0101 -0.8738 0.083 Uiso 1 1 calc R
C34 C -0.3671(4) -0.0334(3) -0.7942(3) 0.0676(18) Uani 1 1 d .
H34 H -0.3387 -0.0069 -0.7983 0.081 Uiso 1 1 calc R
C35 C -0.3475(3) -0.0707(3) -0.7430(3) 0.0603(16) Uani 1 1 d .
H35 H -0.3057 -0.0701 -0.7129 0.072 Uiso 1 1 calc R
C36 C -0.3895(3) -0.1094(3) -0.7353(3) 0.0491(13) Uani 1 1 d .
C37 C -0.3705(3) -0.1484(3) -0.6789(2) 0.0490(13) Uani 1 1 d .
C38 C -0.3104(3) -0.1764(3) -0.6475(3) 0.0547(14) Uani 1 1 d .
H38 H -0.2853 -0.1726 -0.6641 0.066 Uiso 1 1 calc R
C39 C -0.2866(3) -0.2098(3) -0.5924(3) 0.0495(13) Uani 1 1 d .
C40 C -0.2233(3) -0.2416(4) -0.5630(3) 0.0628(16) Uani 1 1 d .
C41 C -0.2141(4) -0.2991(4) -0.5303(3) 0.085(2) Uani 1 1 d .
H41 H -0.2463 -0.3163 -0.5262 0.102 Uiso 1 1 calc R
C42 C -0.1578(5) -0.3320(6) -0.5032(5) 0.130(4) Uani 1 1 d .
H42 H -0.1519 -0.3712 -0.4809 0.156 Uiso 1 1 calc R
C43 C -0.1114(5) -0.3071(8) -0.5094(6) 0.145(5) Uani 1 1 d .
H43 H -0.0729 -0.3287 -0.4900 0.174 Uiso 1 1 calc R
C44 C -0.1191(5) -0.2523(7) -0.5424(5) 0.131(4) Uani 1 1 d .
H44 H -0.0866 -0.2364 -0.5465 0.158 Uiso 1 1 calc R
C45 C -0.1761(4) -0.2189(5) -0.5708(4) 0.099(3) Uani 1 1 d .
H45 H -0.1822 -0.1814 -0.5951 0.119 Uiso 1 1 calc R
C46 C -0.0056(3) -0.4334(4) -0.2228(4) 0.087(2) Uani 1 1 d .
H46 H 0.0085 -0.4399 -0.1822 0.104 Uiso 1 1 calc R
C47 C -0.0488(4) -0.4774(5) -0.2643(5) 0.114(3) Uani 1 1 d .
H47 H -0.0638 -0.5129 -0.2516 0.137 Uiso 1 1 calc R
C48 C -0.0693(4) -0.4697(6) -0.3229(5) 0.120(3) Uani 1 1 d .
H48 H -0.0988 -0.4994 -0.3509 0.143 Uiso 1 1 calc R
C49 C -0.0468(5) -0.4181(6) -0.3413(4) 0.122(4) Uani 1 1 d .
H49 H -0.0609 -0.4131 -0.3820 0.147 Uiso 1 1 calc R
C50 C -0.0036(4) -0.3733(4) -0.3008(4) 0.095(3) Uani 1 1 d .
H50 H 0.0117 -0.3387 -0.3141 0.113 Uiso 1 1 calc R
C51 C 0.0173(3) -0.3796(3) -0.2398(3) 0.0650(17) Uani 1 1 d .
C52 C 0.0656(3) -0.3348(3) -0.1929(3) 0.0599(16) Uani 1 1 d .
C53 C 0.0881(3) -0.2795(3) -0.2089(3) 0.0652(17) Uani 1 1 d .
H53 H 0.0711 -0.2711 -0.2497 0.078 Uiso 1 1 calc R
C54 C 0.1337(3) -0.2363(3) -0.1690(3) 0.0607(16) Uani 1 1 d .
C55 C 0.1523(3) -0.1772(4) -0.1924(3) 0.0723(19) Uani 1 1 d .
C56 C 0.1527(4) -0.1810(5) -0.2452(4) 0.094(3) Uani 1 1 d .
H56 H 0.1398 -0.2208 -0.2676 0.113 Uiso 1 1 calc R
C57 C 0.1720(5) -0.1268(7) -0.2662(6) 0.128(4) Uani 1 1 d .
H57 H 0.1726 -0.1308 -0.3017 0.153 Uiso 1 1 calc R
C58 C 0.1898(5) -0.0680(6) -0.2344(6) 0.126(5) Uani 1 1 d .
H58 H 0.2018 -0.0312 -0.2486 0.151 Uiso 1 1 calc R
C59 C 0.1903(4) -0.0629(4) -0.1815(5) 0.103(3) Uani 1 1 d .
H59 H 0.2026 -0.0224 -0.1600 0.123 Uiso 1 1 calc R
C60 C 0.1725(3) -0.1181(4) -0.1591(4) 0.082(2) Uani 1 1 d .
H60 H 0.1742 -0.1148 -0.1224 0.099 Uiso 1 1 calc R
C61 C 0.2577(3) -0.3306(4) -0.1928(4) 0.076(2) Uani 1 1 d .
H61 H 0.2842 -0.3180 -0.1530 0.091 Uiso 1 1 calc R
C62 C 0.2660(4) -0.3037(5) -0.2397(5) 0.097(3) Uani 1 1 d .
H62 H 0.2980 -0.2731 -0.2300 0.116 Uiso 1 1 calc R
C63 C 0.2286(6) -0.3219(5) -0.2965(5) 0.116(3) Uani 1 1 d .
H63 H 0.2353 -0.3046 -0.3261 0.139 Uiso 1 1 calc R
C64 C 0.1815(6) -0.3647(5) -0.3116(4) 0.120(4) Uani 1 1 d .
H64 H 0.1551 -0.3760 -0.3518 0.144 Uiso 1 1 calc R
C65 C 0.1718(4) -0.3922(4) -0.2679(3) 0.087(2) Uani 1 1 d .
H65 H 0.1392 -0.4224 -0.2790 0.105 Uiso 1 1 calc R
C66 C 0.2103(3) -0.3751(3) -0.2077(3) 0.0560(15) Uani 1 1 d .
C67 C 0.1983(3) -0.4006(3) -0.1605(2) 0.0471(13) Uani 1 1 d .
C68 C 0.1648(3) -0.4600(3) -0.1695(2) 0.0490(13) Uani 1 1 d .
H68 H 0.1502 -0.4830 -0.2056 0.059 Uiso 1 1 calc R
C69 C 0.1514(2) -0.4873(3) -0.1271(2) 0.0463(12) Uani 1 1 d .
C70 C 0.1238(3) -0.5562(3) -0.1362(3) 0.0523(14) Uani 1 1 d .
C71 C 0.1284(5) -0.5907(4) -0.0883(4) 0.103(3) Uani 1 1 d .
H71 H 0.1485 -0.5705 -0.0505 0.124 Uiso 1 1 calc R
C72 C 0.1037(6) -0.6552(5) -0.0950(5) 0.137(5) Uani 1 1 d .
H72 H 0.1073 -0.6773 -0.0616 0.165 Uiso 1 1 calc R
C73 C 0.0753(5) -0.6860(5) -0.1474(5) 0.112(3) Uani 1 1 d .
H73 H 0.0590 -0.7293 -0.1515 0.135 Uiso 1 1 calc R
C74 C 0.0707(6) -0.6536(5) -0.1938(5) 0.141(5) Uani 1 1 d .
H74 H 0.0512 -0.6750 -0.2311 0.169 Uiso 1 1 calc R
C75 C 0.0938(5) -0.5890(5) -0.1894(4) 0.119(4) Uani 1 1 d .
H75 H 0.0885 -0.5676 -0.2237 0.143 Uiso 1 1 calc R
C76 C 0.1573(4) -0.1232(4) 0.0265(4) 0.087(2) Uani 1 1 d .
H76 H 0.1918 -0.1358 0.0243 0.105 Uiso 1 1 calc R
C77 C 0.1468(5) -0.0554(4) 0.0322(5) 0.115(3) Uani 1 1 d .
H77 H 0.1743 -0.0226 0.0339 0.138 Uiso 1 1 calc R
C78 C 0.0957(6) -0.0364(5) 0.0354(5) 0.120(4) Uani 1 1 d .
H78 H 0.0889 0.0089 0.0401 0.144 Uiso 1 1 calc R
C79 C 0.0569(5) -0.0832(6) 0.0317(5) 0.119(4) Uani 1 1 d .
H79 H 0.0219 -0.0706 0.0331 0.143 Uiso 1 1 calc R
C80 C 0.0666(4) -0.1498(4) 0.0258(4) 0.094(3) Uani 1 1 d .
H80 H 0.0377 -0.1817 0.0228 0.113 Uiso 1 1 calc R
C81 C 0.1175(3) -0.1710(4) 0.0242(3) 0.0660(17) Uani 1 1 d .
C82 C 0.1295(3) -0.2436(3) 0.0167(3) 0.0582(15) Uani 1 1 d .
C83 C 0.1041(3) -0.2958(4) 0.0335(3) 0.0692(18) Uani 1 1 d .
H83 H 0.0798 -0.2841 0.0498 0.083 Uiso 1 1 calc R
C84 C 0.1129(3) -0.3644(4) 0.0275(3) 0.0668(17) Uani 1 1 d .
C85 C 0.0910(3) -0.4174(3) 0.0541(3) 0.085(2) Uani 1 1 d G
C86 C 0.0507(4) -0.4021(3) 0.0745(4) 0.134(4) Uani 1 1 d G
H86 H 0.0366 -0.3579 0.0718 0.161 Uiso 1 1 calc R
C87 C 0.0317(4) -0.4528(5) 0.0987(4) 0.162(5) Uani 1 1 d G
H87 H 0.0047 -0.4426 0.1124 0.195 Uiso 1 1 calc R
C88 C 0.0529(5) -0.5188(4) 0.1027(4) 0.177(6) Uani 1 1 d G
H88 H 0.0401 -0.5527 0.1189 0.212 Uiso 1 1 calc R
C89 C 0.0932(6) -0.5341(3) 0.0823(6) 0.240(10) Uani 1 1 d G
H89 H 0.1086 -0.5777 0.0851 0.288 Uiso 1 1 calc R
C90 C 0.2929(4) -0.2176(3) -0.0175(3) 0.074(2) Uani 1 1 d .
H90 H 0.2577 -0.1964 -0.0481 0.088 Uiso 1 1 calc R
C91 C 0.3485(4) -0.1834(4) 0.0088(4) 0.083(2) Uani 1 1 d .
H91 H 0.3503 -0.1401 -0.0044 0.100 Uiso 1 1 calc R
C92 C 0.4010(4) -0.2126(3) 0.0540(3) 0.0686(18) Uani 1 1 d .
H92 H 0.4388 -0.1897 0.0722 0.082 Uiso 1 1 calc R
C93 C 0.3965(3) -0.2773(3) 0.0722(3) 0.0508(13) Uani 1 1 d .
C94 C 0.3386(3) -0.3096(3) 0.0433(2) 0.0446(12) Uani 1 1 d .
C95 C 0.3326(3) -0.3772(3) 0.0612(2) 0.0443(12) Uani 1 1 d .
C96 C 0.3846(3) -0.4107(3) 0.1074(2) 0.0464(13) Uani 1 1 d .
C97 C 0.3761(3) -0.4761(3) 0.1226(3) 0.0570(15) Uani 1 1 d .
H97 H 0.4094 -0.5003 0.1526 0.068 Uiso 1 1 calc R
C98 C 0.3179(3) -0.5038(3) 0.0926(3) 0.0622(17) Uani 1 1 d .
H98 H 0.3113 -0.5475 0.1017 0.075 Uiso 1 1 calc R
C99 C 0.2689(3) -0.4667(3) 0.0486(3) 0.0597(16) Uani 1 1 d .
H99 H 0.2295 -0.4863 0.0293 0.072 Uiso 1 1 calc R
C100 C 0.4494(3) -0.3113(3) 0.1210(3) 0.0562(15) Uani 1 1 d .
C101 C 0.4439(3) -0.3773(3) 0.1370(2) 0.0522(14) Uani 1 1 d .
C102 C 0.5466(4) -0.3767(5) 0.2081(3) 0.081(2) Uani 1 1 d .
H102 H 0.5821 -0.3980 0.2383 0.098 Uiso 1 1 calc R
C103 C 0.5513(4) -0.3103(5) 0.1927(4) 0.090(2) Uani 1 1 d .
H103 H 0.5895 -0.2884 0.2141 0.108 Uiso 1 1 calc R
C104 C -0.2992(3) -0.0514(3) -0.4440(3) 0.0672(17) Uani 1 1 d .
H104 H -0.2580 -0.0509 -0.4127 0.081 Uiso 1 1 calc R
C105 C -0.3367(3) 0.0030(3) -0.4533(3) 0.0616(16) Uani 1 1 d .
H105 H -0.3215 0.0411 -0.4288 0.074 Uiso 1 1 calc R
C106 C -0.3980(3) 0.0003(3) -0.5000(2) 0.0475(13) Uani 1 1 d .
C107 C -0.4189(3) -0.0585(2) -0.5353(2) 0.0421(12) Uani 1 1 d .
C108 C -0.4831(3) -0.0640(2) -0.5838(2) 0.0420(12) Uani 1 1 d .
C109 C -0.5247(3) -0.0109(3) -0.5955(2) 0.0465(13) Uani 1 1 d .
C110 C -0.5848(3) -0.0180(3) -0.6421(3) 0.0590(15) Uani 1 1 d .
H110 H -0.6136 0.0167 -0.6514 0.071 Uiso 1 1 calc R
C111 C -0.6019(3) -0.0765(3) -0.6746(3) 0.0678(17) Uani 1 1 d .
H111 H -0.6425 -0.0820 -0.7064 0.081 Uiso 1 1 calc R
C112 C -0.5587(3) -0.1279(3) -0.6601(3) 0.0604(16) Uani 1 1 d .
H112 H -0.5714 -0.1678 -0.6824 0.073 Uiso 1 1 calc R
C113 C -0.4412(3) 0.0555(3) -0.5128(3) 0.0494(14) Uani 1 1 d .
C114 C -0.5023(3) 0.0500(3) -0.5585(3) 0.0495(14) Uani 1 1 d .
C115 C -0.4601(4) 0.1603(3) -0.4906(4) 0.071(2) Uani 1 1 d .
H115 H -0.4469 0.1998 -0.4678 0.085 Uiso 1 1 calc R
C116 C -0.5218(4) 0.1557(3) -0.5362(4) 0.071(2) Uani 1 1 d .
H116 H -0.5483 0.1919 -0.5429 0.085 Uiso 1 1 calc R
C117 C -0.3228(3) -0.1073(3) -0.4812(3) 0.0580(15) Uani 1 1 d .
H117 H -0.2964 -0.1437 -0.4743 0.070 Uiso 1 1 calc R
C118 C 0.1093(8) -0.4812(5) 0.0576(8) 0.192(7) Uani 1 1 d G
H118 H 0.1349 -0.4913 0.0423 0.230 Uiso 1 1 calc R
Dy1 Dy -0.419436(12) -0.217640(12) -0.592399(11) 0.04123(9) Uani 1 1 d .
Dy2 Dy 0.180976(13) -0.341351(13) -0.053757(12) 0.04906(9) Uani 1 1 d .
N1 N -0.3816(2) -0.1115(2) -0.5265(2) 0.0459(10) Uani 1 1 d .
N2 N -0.5000(2) -0.1223(2) -0.61576(19) 0.0444(10) Uani 1 1 d .
N3 N 0.2748(2) -0.4044(2) 0.03226(19) 0.0475(11) Uani 1 1 d .
N4 N 0.2870(2) -0.2801(2) -0.0009(2) 0.0531(12) Uani 1 1 d .
N5 N 0.5042(3) -0.2771(3) 0.1494(3) 0.0761(16) Uani 1 1 d .
N6 N 0.4937(3) -0.4105(3) 0.1813(2) 0.0677(14) Uani 1 1 d .
N7 N -0.4195(3) 0.1120(2) -0.4778(2) 0.0620(14) Uani 1 1 d .
N8 N -0.5444(3) 0.1002(2) -0.5713(2) 0.0624(13) Uani 1 1 d .
O1 O -0.48621(17) -0.27102(18) -0.56730(16) 0.0471(9) Uani 1 1 d .
O2 O -0.36293(17) -0.25274(19) -0.49294(17) 0.0530(9) Uani 1 1 d .
O3 O -0.39727(19) -0.3273(2) -0.60559(19) 0.0595(10) Uani 1 1 d .
O4 O -0.50168(18) -0.25364(18) -0.68364(16) 0.0500(9) Uani 1 1 d .
O5 O -0.41080(18) -0.15366(19) -0.66353(17) 0.0527(9) Uani 1 1 d .
O6 O -0.31544(18) -0.2160(2) -0.56511(17) 0.0542(10) Uani 1 1 d .
O7 O 0.1409(2) -0.3857(2) 0.0023(2) 0.0724(13) Uani 1 1 d .
O8 O 0.1657(2) -0.2539(2) -0.0027(2) 0.0681(12) Uani 1 1 d .
O10 O 0.1617(2) -0.2424(2) -0.1126(2) 0.0681(12) Uani 1 1 d .
O11 O 0.16400(19) -0.45780(19) -0.07947(16) 0.0546(10) Uani 1 1 d .
O12 O 0.22156(18) -0.36523(19) -0.11334(17) 0.0520(9) Uani 1 1 d .
O14 O 0.0842(2) -0.3502(2) -0.1387(2) 0.0620(11) Uani 1 1 d .

loop_
_atom_site_aniso_label
_atom_site_aniso_U_11
_atom_site_aniso_U_22
_atom_site_aniso_U_33
_atom_site_aniso_U_23
_atom_site_aniso_U_13
_atom_site_aniso_U_12
C1 0.054(4) 0.049(3) 0.056(3) 0.002(3) 0.027(3) -0.003(3)
C2 0.065(4) 0.082(5) 0.070(4) 0.025(4) 0.018(4) -0.008(4)
C1W 0.031(6) 0.087(10) 0.078(9) 0.047(8) 0.022(6) 0.012(7)
C2W 0.021(6) 0.044(7) 0.166(17) 0.003(9) 0.007(8) 0.003(5)
C3W 0.038(7) 0.105(12) 0.070(9) -0.018(9) 0.015(6) 0.018(8)
C4W 0.037(8) 0.149(18) 0.129(16) 0.083(14) 0.028(10) 0.031(10)
C5W 0.025(6) 0.061(8) 0.122(13) 0.040(9) 0.013(8) -0.006(6)
C6W 0.028(7) 0.160(17) 0.076(10) -0.049(11) 0.002(7) 0.023(9)
C3 0.074(6) 0.114(7) 0.089(6) 0.041(5) 0.017(5) -0.008(5)
C4 0.068(5) 0.096(6) 0.094(6) 0.017(5) 0.008(5) 0.018(5)
C5 0.052(5) 0.128(7) 0.107(7) 0.023(6) 0.032(5) 0.004(5)
C6 0.055(4) 0.090(5) 0.082(5) 0.011(4) 0.032(4) -0.001(4)
C7 0.047(3) 0.041(3) 0.050(3) -0.003(2) 0.025(3) -0.002(2)
C8 0.051(3) 0.038(3) 0.058(3) 0.011(2) 0.024(3) -0.001(2)
C9 0.049(3) 0.035(3) 0.052(3) -0.007(2) 0.031(3) -0.002(2)
C8W 0.19(2) 0.16(2) 0.051(9) 0.008(11) 0.088(14) 0.017(19)
C9W 0.047(8) 0.21(2) 0.023(6) -0.012(9) 0.019(6) -0.012(11)
C10W 0.083(13) 0.22(3) 0.064(10) -0.029(15) 0.042(10) -0.045(16)
C11W 0.16(2) 0.144(18) 0.046(9) -0.008(10) 0.035(12) 0.033(17)
C12W 0.108(16) 0.27(3) 0.045(9) -0.056(15) 0.044(10) -0.084(19)
C13W 0.072(10) 0.153(17) 0.076(10) -0.028(11) 0.050(9) -0.066(11)
C10 0.052(3) 0.045(3) 0.070(4) -0.001(3) 0.038(3) 0.001(3)
C11 0.070(4) 0.046(3) 0.099(5) -0.005(3) 0.060(4) -0.007(3)
C12 0.069(5) 0.071(4) 0.089(5) -0.032(4) 0.055(4) -0.023(4)
C13 0.053(4) 0.095(5) 0.060(4) -0.018(4) 0.025(3) -0.018(4)
C14 0.054(4) 0.067(4) 0.048(3) -0.003(3) 0.024(3) -0.009(3)
C15 0.050(3) 0.036(3) 0.052(3) -0.002(2) 0.033(3) 0.000(2)
C14W 0.19(2) 0.132(18) 0.118(16) 0.051(14) 0.105(17) -0.005(16)
C16 0.066(4) 0.050(3) 0.050(3) -0.005(3) 0.036(3) 0.000(3)
C15W 0.16(2) 0.19(3) 0.126(19) -0.026(18) 0.032(18) 0.07(2)
C17 0.073(5) 0.068(4) 0.050(3) 0.002(3) 0.033(3) 0.021(4)
C18 0.055(4) 0.092(5) 0.053(4) -0.022(4) 0.022(3) 0.011(4)
C19 0.060(4) 0.076(5) 0.073(4) -0.025(4) 0.034(4) -0.015(4)
C20 0.065(4) 0.056(4) 0.063(4) -0.005(3) 0.034(3) -0.001(3)
C21 0.053(3) 0.044(3) 0.043(3) -0.009(2) 0.028(3) -0.002(3)
C22 0.063(4) 0.042(3) 0.048(3) -0.001(2) 0.039(3) -0.002(3)
C23 0.063(4) 0.036(3) 0.066(4) -0.006(3) 0.035(3) -0.003(3)
C24 0.064(4) 0.042(3) 0.062(4) 0.002(3) 0.040(3) 0.004(3)
C25 0.063(4) 0.044(3) 0.082(4) 0.007(3) 0.045(4) 0.006(3)
C26 0.087(5) 0.063(4) 0.091(5) 0.016(4) 0.049(5) 0.022(4)
C27 0.093(6) 0.086(6) 0.119(7) 0.028(5) 0.050(6) 0.036(5)
C28 0.112(8) 0.059(5) 0.178(11) 0.023(6) 0.077(8) 0.035(5)
C29 0.116(7) 0.050(4) 0.156(9) -0.008(5) 0.082(7) 0.014(5)
C30 0.086(5) 0.041(3) 0.108(6) -0.002(4) 0.054(5) 0.007(3)
C31 0.077(5) 0.062(4) 0.067(4) 0.003(3) 0.040(4) -0.009(3)
C32 0.087(5) 0.076(5) 0.060(4) 0.000(4) 0.031(4) -0.002(4)
C33 0.109(6) 0.056(4) 0.060(4) 0.007(3) 0.055(4) 0.009(4)
C34 0.091(5) 0.058(4) 0.072(4) 0.008(3) 0.054(4) -0.008(4)
C35 0.067(4) 0.056(3) 0.066(4) 0.011(3) 0.039(3) 0.000(3)
C36 0.073(4) 0.034(3) 0.052(3) -0.003(2) 0.040(3) 0.000(3)
C37 0.063(4) 0.039(3) 0.049(3) -0.004(2) 0.031(3) -0.006(3)
C38 0.066(4) 0.052(3) 0.063(4) 0.004(3) 0.045(3) 0.006(3)
C39 0.054(3) 0.046(3) 0.057(3) -0.004(3) 0.035(3) -0.002(3)
C40 0.057(4) 0.081(4) 0.055(4) -0.001(3) 0.032(3) 0.007(3)
C41 0.078(5) 0.096(6) 0.085(5) 0.026(4) 0.044(4) 0.032(5)
C42 0.107(8) 0.140(9) 0.137(9) 0.038(7) 0.058(7) 0.059(7)
C43 0.087(8) 0.215(14) 0.143(10) 0.044(10) 0.067(7) 0.074(9)
C44 0.080(7) 0.207(13) 0.133(9) 0.040(9) 0.072(7) 0.032(8)
C45 0.069(5) 0.135(8) 0.108(6) 0.036(6) 0.057(5) 0.021(5)
C46 0.061(5) 0.107(6) 0.088(5) 0.004(5) 0.035(4) -0.015(4)
C47 0.077(6) 0.134(8) 0.111(8) -0.001(6) 0.034(6) -0.038(6)
C48 0.077(6) 0.122(8) 0.118(8) -0.013(7) 0.020(6) -0.030(6)
C49 0.115(8) 0.123(8) 0.069(5) 0.001(5) 0.004(5) -0.014(7)
C50 0.088(6) 0.089(6) 0.076(5) 0.014(4) 0.021(5) -0.001(5)
C51 0.047(4) 0.070(4) 0.068(4) 0.010(3) 0.022(3) 0.015(3)
C52 0.048(3) 0.064(4) 0.066(4) 0.011(3) 0.028(3) 0.019(3)
C53 0.062(4) 0.070(4) 0.062(4) 0.018(3) 0.030(3) 0.011(3)
C54 0.056(4) 0.055(4) 0.068(4) 0.015(3) 0.030(3) 0.012(3)
C55 0.056(4) 0.067(4) 0.082(5) 0.034(4) 0.027(4) 0.021(3)
C56 0.087(6) 0.096(6) 0.096(6) 0.025(5) 0.045(5) -0.012(5)
C57 0.108(8) 0.142(10) 0.140(9) 0.060(8) 0.069(7) -0.003(7)
C58 0.077(6) 0.118(9) 0.173(12) 0.080(9) 0.057(7) 0.008(6)
C59 0.058(5) 0.063(5) 0.164(9) 0.042(6) 0.040(6) 0.015(4)
C60 0.066(5) 0.061(4) 0.109(6) 0.026(4) 0.036(4) 0.016(4)
C61 0.071(5) 0.080(5) 0.092(5) 0.011(4) 0.053(4) -0.002(4)
C62 0.099(6) 0.094(6) 0.134(8) 0.016(6) 0.085(7) -0.010(5)
C63 0.172(11) 0.117(8) 0.103(7) 0.008(6) 0.103(8) -0.022(8)
C64 0.192(11) 0.123(8) 0.073(5) -0.001(5) 0.087(7) -0.035(8)
C65 0.125(7) 0.084(5) 0.062(4) 0.000(4) 0.055(5) -0.022(5)
C66 0.068(4) 0.055(3) 0.060(4) 0.007(3) 0.044(3) 0.006(3)
C67 0.049(3) 0.047(3) 0.049(3) 0.003(3) 0.028(3) 0.007(3)
C68 0.057(3) 0.048(3) 0.043(3) 0.001(2) 0.027(3) 0.002(3)
C69 0.043(3) 0.045(3) 0.047(3) 0.002(2) 0.021(3) 0.005(2)
C70 0.052(3) 0.048(3) 0.054(3) -0.003(3) 0.025(3) -0.005(3)
C71 0.157(9) 0.081(5) 0.080(5) -0.017(4) 0.067(6) -0.062(6)
C72 0.197(12) 0.100(7) 0.108(8) -0.007(6) 0.072(8) -0.079(8)
C73 0.144(9) 0.078(6) 0.110(7) -0.015(6) 0.062(7) -0.051(6)
C74 0.194(12) 0.108(8) 0.099(7) -0.046(6) 0.060(8) -0.078(8)
C75 0.177(10) 0.096(6) 0.069(5) -0.022(5) 0.053(6) -0.069(7)
C76 0.092(6) 0.071(5) 0.098(6) -0.012(4) 0.048(5) 0.002(4)
C77 0.126(8) 0.067(5) 0.146(9) -0.014(5) 0.065(7) -0.002(5)
C78 0.124(9) 0.085(7) 0.142(9) -0.005(6) 0.061(8) 0.046(7)
C79 0.096(7) 0.102(7) 0.167(10) -0.024(7) 0.072(7) 0.019(6)
C80 0.076(5) 0.090(6) 0.126(7) -0.019(5) 0.059(5) 0.013(4)
C81 0.062(4) 0.071(4) 0.058(4) -0.013(3) 0.026(3) 0.006(3)
C82 0.050(3) 0.069(4) 0.052(3) -0.015(3) 0.023(3) 0.001(3)
C83 0.067(4) 0.080(5) 0.076(4) -0.013(4) 0.048(4) -0.005(4)
C84 0.066(4) 0.085(5) 0.054(4) -0.010(3) 0.034(3) -0.017(4)
C85 0.107(6) 0.086(5) 0.086(5) -0.012(4) 0.067(5) -0.022(5)
C86 0.156(10) 0.138(9) 0.181(11) 0.018(8) 0.138(10) -0.007(8)
C87 0.182(13) 0.179(13) 0.211(14) 0.020(11) 0.163(12) -0.015(11)
C88 0.266(18) 0.150(11) 0.228(15) 0.001(11) 0.209(15) -0.048(12)
C89 0.43(3) 0.096(8) 0.41(3) 0.043(12) 0.37(3) 0.011(12)
C90 0.089(5) 0.053(4) 0.070(4) 0.020(3) 0.035(4) -0.002(4)
C91 0.102(6) 0.055(4) 0.092(5) 0.013(4) 0.049(5) -0.024(4)
C92 0.077(5) 0.063(4) 0.075(4) -0.004(3) 0.046(4) -0.020(4)
C93 0.065(4) 0.048(3) 0.054(3) -0.005(3) 0.041(3) -0.005(3)
C94 0.067(4) 0.039(3) 0.043(3) -0.002(2) 0.039(3) -0.001(3)
C95 0.066(4) 0.036(3) 0.045(3) -0.003(2) 0.038(3) 0.001(3)
C96 0.063(4) 0.044(3) 0.045(3) -0.001(2) 0.037(3) 0.007(3)
C97 0.073(4) 0.049(3) 0.050(3) 0.007(3) 0.032(3) 0.009(3)
C98 0.092(5) 0.037(3) 0.054(3) 0.013(3) 0.035(4) 0.003(3)
C99 0.084(5) 0.042(3) 0.052(3) 0.002(3) 0.034(3) -0.012(3)
C100 0.063(4) 0.060(4) 0.057(4) -0.007(3) 0.039(3) -0.004(3)
C101 0.063(4) 0.060(3) 0.043(3) -0.005(3) 0.034(3) 0.008(3)
C102 0.070(5) 0.098(6) 0.066(4) 0.003(4) 0.027(4) 0.015(5)
C103 0.057(5) 0.119(7) 0.081(5) -0.008(5) 0.027(4) -0.007(5)
C104 0.052(4) 0.066(4) 0.069(4) -0.017(3) 0.021(3) -0.017(3)
C105 0.069(4) 0.055(4) 0.064(4) -0.018(3) 0.036(3) -0.021(3)
C106 0.057(4) 0.042(3) 0.054(3) -0.006(2) 0.036(3) -0.012(3)
C107 0.052(3) 0.035(3) 0.046(3) 0.002(2) 0.030(3) -0.008(2)
C108 0.057(3) 0.036(3) 0.045(3) 0.001(2) 0.035(3) -0.004(2)
C109 0.057(4) 0.043(3) 0.054(3) 0.001(2) 0.038(3) -0.004(3)
C110 0.056(4) 0.047(3) 0.074(4) 0.002(3) 0.034(3) 0.008(3)
C111 0.051(4) 0.063(4) 0.074(4) 0.000(3) 0.021(3) 0.006(3)
C112 0.062(4) 0.048(3) 0.061(4) -0.015(3) 0.024(3) -0.003(3)
C113 0.071(4) 0.039(3) 0.055(3) -0.005(2) 0.045(3) -0.014(3)
C114 0.070(4) 0.040(3) 0.062(3) 0.005(3) 0.051(3) 0.003(3)
C115 0.111(6) 0.041(3) 0.095(5) -0.014(3) 0.078(5) -0.014(4)
C116 0.114(7) 0.040(3) 0.101(5) -0.006(3) 0.085(5) -0.001(4)
C117 0.048(3) 0.054(3) 0.065(4) -0.005(3) 0.024(3) -0.005(3)
C118 0.34(2) 0.077(7) 0.34(2) 0.012(9) 0.307(19) -0.010(9)
Dy1 0.04493(15) 0.03672(14) 0.04367(15) 0.00120(10) 0.02389(12) -0.00151(11)
Dy2 0.06290(19) 0.04160(15) 0.04971(16) 0.00226(11) 0.03392(14) 0.00103(12)
N1 0.042(3) 0.043(2) 0.051(3) 0.001(2) 0.023(2) -0.004(2)
N2 0.049(3) 0.038(2) 0.045(2) -0.0007(19) 0.023(2) 0.000(2)
N3 0.067(3) 0.036(2) 0.044(2) 0.0017(19) 0.032(2) -0.006(2)
N4 0.072(3) 0.040(2) 0.053(3) 0.007(2) 0.036(3) 0.000(2)
N5 0.067(4) 0.083(4) 0.080(4) -0.008(3) 0.039(3) -0.008(3)
N6 0.073(4) 0.076(4) 0.054(3) -0.004(3) 0.033(3) 0.009(3)
N7 0.088(4) 0.045(3) 0.075(3) -0.013(2) 0.058(3) -0.016(3)
N8 0.083(4) 0.048(3) 0.081(4) 0.003(3) 0.060(3) 0.003(3)
O1 0.049(2) 0.045(2) 0.049(2) 0.0068(17) 0.0261(18) 0.0034(17)
O2 0.051(2) 0.053(2) 0.051(2) 0.0053(18) 0.0225(19) -0.0106(19)
O3 0.054(2) 0.048(2) 0.069(3) -0.004(2) 0.026(2) 0.003(2)
O4 0.060(2) 0.0382(19) 0.045(2) -0.0029(16) 0.0218(19) -0.0014(18)
O5 0.057(2) 0.054(2) 0.054(2) 0.0085(18) 0.033(2) 0.0007(19)
O6 0.053(2) 0.065(3) 0.052(2) 0.0080(18) 0.032(2) 0.0030(19)
O7 0.103(4) 0.064(3) 0.082(3) -0.006(2) 0.071(3) -0.007(3)
O8 0.076(3) 0.061(3) 0.084(3) -0.017(2) 0.053(3) -0.006(2)
O10 0.085(3) 0.049(2) 0.063(3) 0.012(2) 0.033(3) 0.007(2)
O11 0.073(3) 0.048(2) 0.046(2) -0.0011(18) 0.033(2) -0.005(2)
O12 0.057(2) 0.049(2) 0.054(2) -0.0035(18) 0.031(2) -0.0071(19)
O14 0.061(3) 0.063(3) 0.064(3) 0.014(2) 0.033(2) 0.005(2)

loop_
_atom_type_symbol
_atom_type_description
_atom_type_scat_dispersion_real
_atom_type_scat_dispersion_imag
_atom_type_scat_source
C C 0.0033 0.0016 'International Tables Vol C Tables 4.2.6.8 and 6.1.1.4'
Dy Dy -0.1892 4.4098 'International Tables Vol C Tables 4.2.6.8 and 6.1.1.4'
N N 0.0061 0.0033 'International Tables Vol C Tables 4.2.6.8 and 6.1.1.4'
O O 0.0106 0.0060 'International Tables Vol C Tables 4.2.6.8 and 6.1.1.4'
H H 0.0000 0.0000 'International Tables Vol C Tables 4.2.6.8 and 6.1.1.4'
Cl Cl 0.1484 0.1585 'International Tables Vol C Tables 4.2.6.8 and 6.1.1.4'

loop_
_geom_angle_atom_site_label_1
_geom_angle_atom_site_label_2
_geom_angle_atom_site_label_3
_geom_angle
C6 C1 C2 118.3(6)
C6 C1 C7 118.8(6)
C2 C1 C7 122.9(6)
C3 C2 C1 120.5(7)
C3 C2 H2 119.8
C1 C2 H2 119.8
C2W C1W C6W 120.0
C2W C1W H1W 120.0
C6W C1W H1W 120.0
C3W C2W C1W 120.0
C3W C2W H2W 120.0
C1W C2W H2W 120.0
C2W C3W C4W 120.0
C2W C3W H3W 120.0
C4W C3W H3W 120.0
C5W C4W C3W 120.0
C5W C4W H4W 120.0
C3W C4W H4W 120.0
C4W C5W C6W 120.0
C4W C5W H5W 120.0
C6W C5W H5W 120.0
C5W C6W C1W 120.0
C5W C6W C15W 109.4(14)
C1W C6W C15W 130.6(14)
C4 C3 C2 120.5(8)
C4 C3 H3 119.7
C2 C3 H3 119.7
C5 C4 C3 119.0(8)
C5 C4 H4 120.5
C3 C4 H4 120.5
C6 C5 C4 120.5(8)
C6 C5 H5 119.7
C4 C5 H5 119.7
C5 C6 C1 121.1(7)
C5 C6 H6 119.5
C1 C6 H6 119.5
O2 C7 C8 123.0(5)
O2 C7 C1 116.0(5)
C8 C7 C1 121.1(5)
C7 C8 C15 124.5(5)
C7 C8 H8 117.8
C15 C8 H8 117.8
C14 C9 C10 117.4(5)
C14 C9 C15 118.6(5)
C10 C9 C15 123.9(5)
C14W C8W C9W 116.1(12)
C14W C8W C13W 123.9(12)
C9W C8W C13W 120.0
C10W C9W C8W 120.0
C10W C9W H9W 120.0
C8W C9W H9W 120.0
C9W C10W C11W 120.0
C9W C10W H10W 120.0
C11W C10W H10W 120.0
C12W C11W C10W 120.0
C12W C11W H11W 120.0
C10W C11W H11W 120.0
C13W C12W C11W 120.0
C13W C12W H12W 120.0
C11W C12W H12W 120.0
C12W C13W C8W 120.0
C12W C13W H13W 120.0
C8W C13W H13W 120.0
C11 C10 C9 121.4(6)
C11 C10 H10 119.3
C9 C10 H10 119.3
C12 C11 C10 120.1(6)
C12 C11 H11 120.0
C10 C11 H11 120.0
C11 C12 C13 120.1(6)
C11 C12 H12 120.0
C13 C12 H12 120.0
C12 C13 C14 120.0(7)
C12 C13 H13 120.0
C14 C13 H13 120.0
C9 C14 C13 120.9(6)
C9 C14 H14 119.5
C13 C14 H14 119.5
O1 C15 C8 122.9(5)
O1 C15 C9 117.3(5)
C8 C15 C9 119.7(5)
C8W C14W H14A 109.5
C8W C14W H14B 109.5
H14A C14W H14B 109.5
C8W C14W H14C 109.5
H14A C14W H14C 109.5
H14B C14W H14C 109.5
C17 C16 C21 120.2(6)
C17 C16 H16 119.9
C21 C16 H16 119.9
C6W C15W H15A 109.5
C6W C15W H15B 109.5
H15A C15W H15B 109.5
C6W C15W H15C 109.5
H15A C15W H15C 109.5
H15B C15W H15C 109.5
C16 C17 C18 120.3(6)
C16 C17 H17 119.9
C18 C17 H17 119.9
C19 C18 C17 119.2(6)
C19 C18 H18 120.4
C17 C18 H18 120.4
C18 C19 C20 120.8(7)
C18 C19 H19 119.6
C20 C19 H19 119.6
C21 C20 C19 120.0(6)
C21 C20 H20 120.0
C19 C20 H20 120.0
C20 C21 C16 119.4(6)
C20 C21 C22 121.3(5)
C16 C21 C22 119.3(5)
O4 C22 C23 124.4(5)
O4 C22 C21 116.3(5)
C23 C22 C21 119.3(5)
C24 C23 C22 123.5(5)
C24 C23 H23 118.2
C22 C23 H23 118.2
O3 C24 C23 125.4(5)
O3 C24 C25 115.1(6)
C23 C24 C25 119.5(5)
C26 C25 C30 118.5(6)
C26 C25 C24 118.5(6)
C30 C25 C24 122.9(6)
C25 C26 C27 120.9(8)
C25 C26 H26 119.5
C27 C26 H26 119.5
C28 C27 C26 119.5(9)
C28 C27 H27 120.3
C26 C27 H27 120.3
C27 C28 C29 121.2(8)
C27 C28 H28 119.4
C29 C28 H28 119.4
C28 C29 C30 119.3(8)
C28 C29 H29 120.3
C30 C29 H29 120.3
C25 C30 C29 120.5(8)
C25 C30 H30 119.8
C29 C30 H30 119.8
C36 C31 C32 121.1(6)
C36 C31 H31 119.5
C32 C31 H31 119.5
C33 C32 C31 119.0(7)
C33 C32 H32 120.5
C31 C32 H32 120.5
C34 C33 C32 120.8(6)
C34 C33 H33 119.6
C32 C33 H33 119.6
C33 C34 C35 120.5(6)
C33 C34 H34 119.8
C35 C34 H34 119.8
C34 C35 C36 120.6(6)
C34 C35 H35 119.7
C36 C35 H35 119.7
C31 C36 C35 118.0(5)
C31 C36 C37 119.7(5)
C35 C36 C37 122.3(6)
O5 C37 C38 125.1(5)
O5 C37 C36 116.3(5)
C38 C37 C36 118.6(5)
C39 C38 C37 123.1(5)
C39 C38 H38 118.4
C37 C38 H38 118.4
O6 C39 C38 123.9(5)
O6 C39 C40 116.0(5)
C38 C39 C40 120.1(5)
C41 C40 C45 118.5(7)
C41 C40 C39 117.6(6)
C45 C40 C39 123.6(6)
C40 C41 C42 121.0(9)
C40 C41 H41 119.5
C42 C41 H41 119.5
C43 C42 C41 119.2(11)
C43 C42 H42 120.4
C41 C42 H42 120.4
C44 C43 C42 121.6(10)
C44 C43 H43 119.2
C42 C43 H43 119.2
C43 C44 C45 119.9(10)
C43 C44 H44 120.1
C45 C44 H44 120.1
C40 C45 C44 119.6(9)
C40 C45 H45 120.2
C44 C45 H45 120.2
C47 C46 C51 121.6(8)
C47 C46 H46 119.2
C51 C46 H46 119.2
C48 C47 C46 120.4(10)
C48 C47 H47 119.8
C46 C47 H47 119.8
C47 C48 C49 119.6(9)
C47 C48 H48 120.2
C49 C48 H48 120.2
C48 C49 C50 121.3(9)
C48 C49 H49 119.4
C50 C49 H49 119.4
C49 C50 C51 119.9(9)
C49 C50 H50 120.0
C51 C50 H50 120.0
C46 C51 C50 117.1(7)
C46 C51 C52 119.5(6)
C50 C51 C52 123.3(7)
O14 C52 C53 123.0(6)
O14 C52 C51 116.4(6)
C53 C52 C51 120.5(6)
C54 C53 C52 124.9(6)
C54 C53 H53 117.5
C52 C53 H53 117.5
O10 C54 C53 124.4(6)
O10 C54 C55 116.2(6)
C53 C54 C55 119.4(6)
C56 C55 C60 118.6(7)
C56 C55 C54 121.7(7)
C60 C55 C54 119.6(7)
C55 C56 C57 121.8(10)
C55 C56 H56 119.1
C57 C56 H56 119.1
C58 C57 C56 119.4(12)
C58 C57 H57 120.3
C56 C57 H57 120.3
C57 C58 C59 120.1(10)
C57 C58 H58 119.9
C59 C58 H58 119.9
C58 C59 C60 120.8(10)
C58 C59 H59 119.6
C60 C59 H59 119.6
C55 C60 C59 119.1(9)
C55 C60 H60 120.4
C59 C60 H60 120.4
C66 C61 C62 118.8(8)
C66 C61 H61 120.6
C62 C61 H61 120.6
C63 C62 C61 120.9(8)
C63 C62 H62 119.6
C61 C62 H62 119.6
C62 C63 C64 120.7(8)
C62 C63 H63 119.6
C64 C63 H63 119.6
C63 C64 C65 120.4(9)
C63 C64 H64 119.8
C65 C64 H64 119.8
C64 C65 C66 120.7(8)
C64 C65 H65 119.6
C66 C65 H65 119.6
C61 C66 C65 118.4(6)
C61 C66 C67 119.9(6)
C65 C66 C67 121.6(6)
O12 C67 C68 124.6(5)
O12 C67 C66 114.9(5)
C68 C67 C66 120.5(5)
C67 C68 C69 123.9(5)
C67 C68 H68 118.1
C69 C68 H68 118.1
O11 C69 C68 123.4(5)
O11 C69 C70 116.4(5)
C68 C69 C70 120.2(5)
C75 C70 C71 115.6(6)
C75 C70 C69 124.8(6)
C71 C70 C69 119.6(5)
C70 C71 C72 121.2(8)
C70 C71 H71 119.4
C72 C71 H71 119.4
C73 C72 C71 121.6(9)
C73 C72 H72 119.2
C71 C72 H72 119.2
C72 C73 C74 117.9(9)
C72 C73 H73 121.0
C74 C73 H73 121.0
C73 C74 C75 122.5(9)
C73 C74 H74 118.8
C75 C74 H74 118.8
C70 C75 C74 121.2(8)
C70 C75 H75 119.4
C74 C75 H75 119.4
C81 C76 C77 120.1(9)
C81 C76 H76 119.9
C77 C76 H76 119.9
C78 C77 C76 120.2(10)
C78 C77 H77 119.9
C76 C77 H77 119.9
C79 C78 C77 118.8(9)
C79 C78 H78 120.6
C77 C78 H78 120.6
C78 C79 C80 121.5(9)
C78 C79 H79 119.3
C80 C79 H79 119.3
C79 C80 C81 121.6(9)
C79 C80 H80 119.2
C81 C80 H80 119.2
C76 C81 C80 117.7(7)
C76 C81 C82 118.7(6)
C80 C81 C82 123.5(7)
O8 C82 C83 122.9(6)
O8 C82 C81 116.2(6)
C83 C82 C81 120.8(6)
C82 C83 C84 124.1(6)
C82 C83 H83 118.0
C84 C83 H83 118.0
O7 C84 C83 123.2(6)
O7 C84 C85 116.1(6)
C83 C84 C85 120.6(6)
C86 C85 C118 118.2(5)
C86 C85 C84 122.0(5)
C118 C85 C84 119.9(7)
C85 C86 C87 120.0
C85 C86 H86 120.0
C87 C86 H86 120.0
C88 C87 C86 120.0
C88 C87 H87 120.0
C86 C87 H87 120.0
C89 C88 C87 120.0
C89 C88 H88 120.0
C87 C88 H88 120.0
C118 C89 C88 116.8(5)
C118 C89 H89 121.6
C88 C89 H89 121.6
N4 C90 C91 123.0(7)
N4 C90 H90 118.5
C91 C90 H90 118.5
C92 C91 C90 120.2(6)
C92 C91 H91 119.9
C90 C91 H91 119.9
C91 C92 C93 118.2(6)
C91 C92 H92 120.9
C93 C92 H92 120.9
C92 C93 C94 118.7(6)
C92 C93 C100 122.0(6)
C94 C93 C100 119.3(5)
N4 C94 C93 122.6(5)
N4 C94 C95 117.5(5)
C93 C94 C95 119.9(5)
N3 C95 C96 123.2(5)
N3 C95 C94 116.5(5)
C96 C95 C94 120.3(5)
C97 C96 C95 117.8(5)
C97 C96 C101 122.6(5)
C95 C96 C101 119.6(5)
C98 C97 C96 118.8(6)
C98 C97 H97 120.6
C96 C97 H97 120.6
C97 C98 C99 119.7(5)
C97 C98 H98 120.1
C99 C98 H98 120.1
N3 C99 C98 123.6(6)
N3 C99 H99 118.2
C98 C99 H99 118.2
N5 C100 C101 121.9(6)
N5 C100 C93 117.4(6)
C101 C100 C93 120.6(6)
N6 C101 C100 121.1(6)
N6 C101 C96 118.8(6)
C100 C101 C96 120.1(5)
N6 C102 C103 122.2(7)
N6 C102 H102 118.9
C103 C102 H102 118.9
N5 C103 C102 122.9(8)
N5 C103 H103 118.5
C102 C103 H103 118.5
C105 C104 C117 119.7(6)
C105 C104 H104 120.2
C117 C104 H104 120.2
C104 C105 C106 118.6(5)
C104 C105 H105 120.7
C106 C105 H105 120.7
C105 C106 C107 118.4(5)
C105 C106 C113 122.3(5)
C107 C106 C113 119.2(5)
N1 C107 C106 122.7(5)
N1 C107 C108 117.0(4)
C106 C107 C108 120.3(5)
N2 C108 C109 122.7(5)
N2 C108 C107 117.1(5)
C109 C108 C107 120.3(5)
C110 C109 C108 118.4(5)
C110 C109 C114 122.7(5)
C108 C109 C114 118.8(5)
C111 C110 C109 119.0(6)
C111 C110 H110 120.5
C109 C110 H110 120.5
C110 C111 C112 119.9(6)
C110 C111 H111 120.0
C112 C111 H111 120.0
N2 C112 C111 122.5(5)
N2 C112 H112 118.7
C111 C112 H112 118.7
N7 C113 C114 121.6(6)
N7 C113 C106 117.8(6)
C114 C113 C106 120.6(5)
N8 C114 C113 122.3(5)
N8 C114 C109 116.9(6)
C113 C114 C109 120.8(5)
N7 C115 C116 123.4(6)
N7 C115 H115 118.3
C116 C115 H115 118.3
N8 C116 C115 121.8(6)
N8 C116 H116 119.1
C115 C116 H116 119.1
N1 C117 C104 123.2(6)
N1 C117 H117 118.4
C104 C117 H117 118.4
C89 C118 C85 124.9(9)
C89 C118 H118 117.5
C85 C118 H118 117.5
O3 Dy1 O4 73.48(14)
O3 Dy1 O2 80.08(14)
O4 Dy1 O2 139.49(13)
O3 Dy1 O6 74.94(14)
O4 Dy1 O6 126.01(14)
O2 Dy1 O6 73.48(13)
O3 Dy1 O5 105.34(14)
O4 Dy1 O5 75.75(13)
O2 Dy1 O5 141.97(13)
O6 Dy1 O5 71.91(13)
O3 Dy1 O1 83.03(14)
O4 Dy1 O1 75.85(13)
O2 Dy1 O1 70.86(13)
O6 Dy1 O1 140.66(13)
O5 Dy1 O1 146.53(13)
O3 Dy1 N1 146.46(14)
O4 Dy1 N1 139.95(13)
O2 Dy1 N1 72.35(14)
O6 Dy1 N1 79.13(14)
O5 Dy1 N1 86.06(14)
O1 Dy1 N1 104.90(13)
O3 Dy1 N2 149.89(14)
O4 Dy1 N2 78.78(13)
O2 Dy1 N2 115.76(14)
O6 Dy1 N2 132.67(14)
O5 Dy1 N2 78.41(13)
O1 Dy1 N2 79.02(13)
N1 Dy1 N2 62.58(14)
O12 Dy2 O14 87.34(15)
O12 Dy2 O7 145.93(14)
O14 Dy2 O7 89.33(16)
O12 Dy2 O8 142.79(14)
O14 Dy2 O8 101.62(16)
O7 Dy2 O8 70.93(15)
O12 Dy2 O10 75.57(15)
O14 Dy2 O10 71.29(15)
O7 Dy2 O10 134.66(17)
O8 Dy2 O10 73.46(16)
O12 Dy2 O11 71.87(13)
O14 Dy2 O11 73.01(14)
O7 Dy2 O11 74.74(14)
O8 Dy2 O11 145.34(14)
O10 Dy2 O11 132.09(14)
O12 Dy2 N4 76.24(14)
O14 Dy2 N4 146.80(14)
O7 Dy2 N4 120.22(16)
O8 Dy2 N4 76.99(15)
O10 Dy2 N4 76.70(15)
O11 Dy2 N4 126.24(14)
O12 Dy2 N3 87.73(14)
O14 Dy2 N3 146.74(14)
O7 Dy2 N3 76.84(16)
O8 Dy2 N3 102.09(15)
O10 Dy2 N3 138.41(15)
O11 Dy2 N3 74.19(13)
N4 Dy2 N3 62.28(14)
C117 N1 C107 117.3(5)
C117 N1 Dy1 120.2(4)
C107 N1 Dy1 122.5(3)
C112 N2 C108 117.4(5)
C112 N2 Dy1 121.8(4)
C108 N2 Dy1 120.8(3)
C99 N3 C95 116.8(5)
C99 N3 Dy2 121.2(4)
C95 N3 Dy2 121.9(3)
C90 N4 C94 117.2(6)
C90 N4 Dy2 121.0(4)
C94 N4 Dy2 121.8(3)
C103 N5 C100 115.6(7)
C102 N6 C101 116.2(6)
C115 N7 C113 115.8(6)
C116 N8 C114 114.9(6)
C15 O1 Dy1 132.9(3)
C7 O2 Dy1 133.9(3)
C24 O3 Dy1 134.0(4)
C22 O4 Dy1 132.1(3)
C37 O5 Dy1 134.8(4)
C39 O6 Dy1 135.4(4)
C84 O7 Dy2 137.6(4)
C82 O8 Dy2 135.3(4)
C54 O10 Dy2 129.3(4)
C69 O11 Dy2 130.4(3)
C67 O12 Dy2 128.5(4)
C52 O14 Dy2 130.6(4)

loop_
_geom_bond_atom_site_label_1
_geom_bond_atom_site_label_2
_geom_bond_distance
C1 C6 1.371(9)
C1 C2 1.374(9)
C1 C7 1.491(8)
C2 C3 1.370(10)
C2 H2 0.9300
C1W C2W 1.3900
C1W C6W 1.3900
C1W H1W 0.9300
C2W C3W 1.3900
C2W H2W 0.9300
C3W C4W 1.3900
C3W H3W 0.9300
C4W C5W 1.3900
C4W H4W 0.9300
C5W C6W 1.3900
C5W H5W 0.9300
C6W C15W 1.414(14)
C3 C4 1.369(12)
C3 H3 0.9300
C4 C5 1.365(12)
C4 H4 0.9300
C5 C6 1.360(10)
C5 H5 0.9300
C6 H6 0.9300
C7 O2 1.262(6)
C7 C8 1.390(8)
C8 C15 1.400(8)
C8 H8 0.9300
C9 C14 1.387(8)
C9 C10 1.392(8)
C9 C15 1.493(7)
C8W C14W 1.356(14)
C8W C9W 1.3900
C8W C13W 1.3900
C9W C10W 1.3900
C9W H9W 0.9300
C10W C11W 1.3900
C10W H10W 0.9300
C11W C12W 1.3900
C11W H11W 0.9300
C12W C13W 1.3900
C12W H12W 0.9300
C13W H13W 0.9300
C10 C11 1.375(8)
C10 H10 0.9300
C11 C12 1.366(10)
C11 H11 0.9300
C12 C13 1.370(10)
C12 H12 0.9300
C13 C14 1.387(9)
C13 H13 0.9300
C14 H14 0.9300
C15 O1 1.260(6)
C14W H14A 0.9600
C14W H14B 0.9600
C14W H14C 0.9600
C16 C17 1.377(9)
C16 C21 1.385(8)
C16 H16 0.9300
C15W H15A 0.9600
C15W H15B 0.9600
C15W H15C 0.9600
C17 C18 1.386(10)
C17 H17 0.9300
C18 C19 1.360(10)
C18 H18 0.9300
C19 C20 1.392(9)
C19 H19 0.9300
C20 C21 1.369(8)
C20 H20 0.9300
C21 C22 1.498(8)
C22 O4 1.268(6)
C22 C23 1.405(8)
C23 C24 1.380(8)
C23 H23 0.9300
C24 O3 1.259(7)
C24 C25 1.494(8)
C25 C26 1.378(10)
C25 C30 1.388(9)
C26 C27 1.398(10)
C26 H26 0.9300
C27 C28 1.347(13)
C27 H27 0.9300
C28 C29 1.380(13)
C28 H28 0.9300
C29 C30 1.389(10)
C29 H29 0.9300
C30 H30 0.9300
C31 C36 1.380(9)
C31 C32 1.383(9)
C31 H31 0.9300
C32 C33 1.377(10)
C32 H32 0.9300
C33 C34 1.349(10)
C33 H33 0.9300
C34 C35 1.368(8)
C34 H34 0.9300
C35 C36 1.394(8)
C35 H35 0.9300
C36 C37 1.496(8)
C37 O5 1.265(7)
C37 C38 1.405(8)
C38 C39 1.397(8)
C38 H38 0.9300
C39 O6 1.247(6)
C39 C40 1.500(8)
C40 C41 1.362(10)
C40 C45 1.375(10)
C41 C42 1.372(11)
C41 H41 0.9300
C42 C43 1.346(16)
C42 H42 0.9300
C43 C44 1.329(15)
C43 H43 0.9300
C44 C45 1.390(12)
C44 H44 0.9300
C45 H45 0.9300
C46 C47 1.375(11)
C46 C51 1.381(10)
C46 H46 0.9300
C47 C48 1.337(13)
C47 H47 0.9300
C48 C49 1.363(14)
C48 H48 0.9300
C49 C50 1.374(12)
C49 H49 0.9300
C50 C51 1.390(10)
C50 H50 0.9300
C51 C52 1.487(9)
C52 O14 1.266(7)
C52 C53 1.384(9)
C53 C54 1.375(9)
C53 H53 0.9300
C54 O10 1.259(7)
C54 C55 1.494(9)
C55 C56 1.374(11)
C55 C60 1.384(11)
C56 C57 1.392(12)
C56 H56 0.9300
C57 C58 1.359(16)
C57 H57 0.9300
C58 C59 1.367(15)
C58 H58 0.9300
C59 C60 1.410(11)
C59 H59 0.9300
C60 H60 0.9300
C61 C66 1.363(9)
C61 C62 1.433(10)
C61 H61 0.9300
C62 C63 1.325(13)
C62 H62 0.9300
C63 C64 1.335(13)
C63 H63 0.9300
C64 C65 1.383(10)
C64 H64 0.9300
C65 C66 1.389(9)
C65 H65 0.9300
C66 C67 1.488(8)
C67 O12 1.260(6)
C67 C68 1.390(8)
C68 C69 1.407(7)
C68 H68 0.9300
C69 O11 1.249(6)
C69 C70 1.488(8)
C70 C75 1.347(9)
C70 C71 1.366(9)
C71 C72 1.388(11)
C71 H71 0.9300
C72 C73 1.313(13)
C72 H72 0.9300
C73 C74 1.313(13)
C73 H73 0.9300
C74 C75 1.380(12)
C74 H74 0.9300
C75 H75 0.9300
C76 C81 1.352(10)
C76 C77 1.386(11)
C76 H76 0.9300
C77 C78 1.374(13)
C77 H77 0.9300
C78 C79 1.308(13)
C78 H78 0.9300
C79 C80 1.359(12)
C79 H79 0.9300
C80 C81 1.361(10)
C80 H80 0.9300
C81 C82 1.497(9)
C82 O8 1.257(7)
C82 C83 1.392(9)
C83 C84 1.393(9)
C83 H83 0.9300
C84 O7 1.249(8)
C84 C85 1.500(8)
C85 C86 1.3900
C85 C118 1.328(11)
C86 C87 1.3900
C86 H86 0.9300
C87 C88 1.3900
C87 H87 0.9300
C88 C89 1.3900
C88 H88 0.9300
C89 C118 1.387(11)
C89 H89 0.9300
C90 N4 1.336(7)
C90 C91 1.374(10)
C90 H90 0.9300
C91 C92 1.360(10)
C91 H91 0.9300
C92 C93 1.384(8)
C92 H92 0.9300
C93 C94 1.399(8)
C93 C100 1.444(9)
C94 N4 1.343(7)
C94 C95 1.446(7)
C95 N3 1.354(7)
C95 C96 1.401(8)
C96 C97 1.397(8)
C96 C101 1.436(8)
C97 C98 1.364(9)
C97 H97 0.9300
C98 C99 1.381(9)
C98 H98 0.9300
C99 N3 1.332(7)
C99 H99 0.9300
C100 N5 1.358(8)
C100 C101 1.393(8)
C101 N6 1.353(8)
C102 N6 1.319(9)
C102 C103 1.393(12)
C102 H102 0.9300
C103 N5 1.311(10)
C103 H103 0.9300
C104 C105 1.363(9)
C104 C117 1.382(8)
C104 H104 0.9300
C105 C106 1.385(8)
C105 H105 0.9300
C106 C107 1.402(7)
C106 C113 1.448(8)
C107 N1 1.342(7)
C107 C108 1.450(7)
C108 N2 1.351(6)
C108 C109 1.398(7)
C109 C110 1.370(8)
C109 C114 1.460(8)
C110 C111 1.360(8)
C110 H110 0.9300
C111 C112 1.386(9)
C111 H111 0.9300
C112 N2 1.327(7)
C112 H112 0.9300
C113 N7 1.361(7)
C113 C114 1.377(8)
C114 N8 1.356(7)
C115 N7 1.305(9)
C115 C116 1.385(10)
C115 H115 0.9300
C116 N8 1.348(8)
C116 H116 0.9300
C117 N1 1.333(7)
C117 H117 0.9300
C118 H118 0.9300
Dy1 O3 2.303(4)
Dy1 O4 2.310(4)
Dy1 O2 2.319(4)
Dy1 O6 2.322(4)
Dy1 O5 2.332(4)
Dy1 O1 2.332(4)
Dy1 N1 2.556(4)
Dy1 N2 2.592(4)
Dy2 O12 2.289(4)
Dy2 O14 2.297(4)
Dy2 O7 2.319(4)
Dy2 O8 2.321(4)
Dy2 O10 2.368(4)
Dy2 O11 2.369(4)
Dy2 N4 2.580(5)
Dy2 N3 2.581(5)
